data_4088139
loop_
_publ_author_name
'Lyubov, Dmitry M.'
'Cherkasov, Anton V.'
'Fukin, Georgy K.'
'Trifonov, Alexander A.'

_publ_section_title
;
 Selective Intermolecular C--H Bond Activation: A Straightforward
 Synthetic Approach to Heteroalkyl Yttrium Complexes Containing a
 Bis(pyrazolyl)methyl Ligand
;
_journal_issue 2
_journal_name_full Organometallics
_journal_page_first 126
_journal_paper_doi 10.1021/acs.organomet.5b00883
_journal_volume 35
_journal_year 2016
_chemical_formula_moiety 'C44 H63 N6 O Si Y'
_chemical_formula_sum 'C44 H63 N6 O Si Y'
_chemical_formula_weight 809.00
_space_group_crystal_system monoclinic
_space_group_IT_number 14
_space_group_name_Hall '-P 2ybc'
_space_group_name_H-M_alt 'P 1 21/c 1'
_atom_sites_solution_hydrogens mixed
_atom_sites_solution_primary direct
_atom_sites_solution_secondary difmap
_audit_creation_method SHELXL-2014/7
_cell_angle_alpha 90
_cell_angle_beta 113.4360(10)
_cell_angle_gamma 90
_cell_formula_units_Z 4
_cell_length_a 18.9708(9)
_cell_length_b 11.1377(5)
_cell_length_c 22.7055(11)
_cell_measurement_reflns_used 5394
_cell_measurement_temperature 100(2)
_cell_measurement_theta_max 24.36
_cell_measurement_theta_min 2.17
_cell_volume 4401.7(4)
_computing_cell_refinement 'Bruker SMART'
_computing_data_collection 'Bruker SMART'
_computing_data_reduction 'Bruker SAINT'
_computing_molecular_graphics 'Bruker SHELXTL'
_computing_publication_material 'Bruker SHELXTL'
_computing_structure_refinement 'SHELXL-2014/7 (Sheldrick, 2014)'
_computing_structure_solution 'SHELXS-97 (Sheldrick, 1990)'
_diffrn_ambient_temperature 100(2)
_diffrn_measured_fraction_theta_full 1.000
_diffrn_measured_fraction_theta_max 1.000
_diffrn_measurement_device_type 'Bruker Smart Apex (CCD)'
_diffrn_measurement_method '\w scans'
_diffrn_radiation_source 'fine-focus sealed tube'
_diffrn_radiation_type MoK\a
_diffrn_radiation_wavelength 0.71073
_diffrn_reflns_av_R_equivalents 0.0719
_diffrn_reflns_av_unetI/netI 0.0583
_diffrn_reflns_Laue_measured_fraction_full 1.000
_diffrn_reflns_Laue_measured_fraction_max 1.000
_diffrn_reflns_limit_h_max 23
_diffrn_reflns_limit_h_min -23
_diffrn_reflns_limit_k_max 13
_diffrn_reflns_limit_k_min -13
_diffrn_reflns_limit_l_max 28
_diffrn_reflns_limit_l_min -27
_diffrn_reflns_number 37143
_diffrn_reflns_point_group_measured_fraction_full 1.000
_diffrn_reflns_point_group_measured_fraction_max 1.000
_diffrn_reflns_theta_full 25.242
_diffrn_reflns_theta_max 26.000
_diffrn_reflns_theta_min 1.836
_exptl_absorpt_coefficient_mu 1.391
_exptl_absorpt_correction_T_max 0.806
_exptl_absorpt_correction_T_min 0.624
_exptl_absorpt_correction_type multi-scan
_exptl_absorpt_process_details 'SADABS 2008/1'
_exptl_crystal_colour yellow
_exptl_crystal_density_diffrn 1.221
_exptl_crystal_description prism
_exptl_crystal_F_000 1720
_exptl_crystal_size_max 0.300
_exptl_crystal_size_mid 0.200
_exptl_crystal_size_min 0.130
_refine_diff_density_max 0.436
_refine_diff_density_min -0.386
_refine_diff_density_rms 0.068
_refine_ls_extinction_method none
_refine_ls_goodness_of_fit_ref 0.982
_refine_ls_hydrogen_treatment mixed
_refine_ls_matrix_type full
_refine_ls_number_parameters 510
_refine_ls_number_reflns 8652
_refine_ls_number_restraints 47
_refine_ls_restrained_S_all 1.001
_refine_ls_R_factor_all 0.0765
_refine_ls_R_factor_gt 0.0423
_refine_ls_shift/su_max 0.000
_refine_ls_shift/su_mean 0.000
_refine_ls_structure_factor_coef Fsqd
_refine_ls_weighting_details 'w=1/[\s^2^(Fo^2^)+(0.0527P)^2^] where P=(Fo^2^+2Fc^2^)/3'
_refine_ls_weighting_scheme calc
_refine_ls_wR_factor_gt 0.0893
_refine_ls_wR_factor_ref 0.0974
_reflns_Friedel_coverage 0.000
_reflns_number_gt 6091
_reflns_number_total 8652
_reflns_threshold_expression 'I > 2\s(I)'
_cod_data_source_file om5b00883_si_002.cif
_cod_data_source_block yappyr
_cod_original_sg_symbol_H-M 'P 21/c'
_cod_database_code 4088139
_shelx_shelxl_version_number 2014/7
_shelx_space_group_comment
;
The symmetry employed for this shelxl refinement is uniquely defined
by the following loop, which should always be used as a source of
symmetry information in preference to the above space-group names.
They are only intended as comments.
;
_shelx_estimated_absorpt_t_min 0.680
_shelx_estimated_absorpt_t_max 0.840

loop_
_space_group_symop_operation_xyz
'x, y, z'
'-x, y+1/2, -z+1/2'
'-x, -y, -z'
'x, -y-1/2, z-1/2'

loop_
_atom_site_label
_atom_site_type_symbol
_atom_site_fract_x
_atom_site_fract_y
_atom_site_fract_z
_atom_site_U_iso_or_equiv
_atom_site_adp_type
_atom_site_occupancy
_atom_site_site_symmetry_order
_atom_site_calc_flag
_atom_site_refinement_flags_posn
_atom_site_refinement_flags_adp
_atom_site_refinement_flags_occupancy
_atom_site_disorder_assembly
_atom_site_disorder_group
Y1 Y 0.27780(2) 0.85972(2) 0.22075(2) 0.02067(5) Uani 1 1 d . U . . .
Si1 Si 0.36155(6) 1.02789(11) 0.37752(5) 0.0351(2) Uani 0.7092(19) 1 d D U P A 1
Si1' Si 0.37318(15) 1.0425(3) 0.37603(12) 0.0351(2) Uani 0.2908(19) 1 d D . P A 2
O1 O 0.40721(7) 0.86770(13) 0.22685(7) 0.0279(4) Uani 1 1 d . . . . .
N1 N 0.15032(8) 0.90102(15) 0.15595(7) 0.0202(4) Uani 1 1 d . . . . .
N2 N 0.23506(8) 0.95004(15) 0.11169(7) 0.0197(4) Uani 1 1 d . . . . .
N3 N 0.25770(9) 0.66526(16) 0.15692(8) 0.0275(5) Uani 1 1 d . . . . .
N4 N 0.27822(9) 0.59125(17) 0.20975(8) 0.0270(4) Uani 1 1 d . . . . .
N5 N 0.26698(9) 0.66354(16) 0.30612(8) 0.0263(4) Uani 1 1 d . . . . .
N6 N 0.22120(9) 0.76427(16) 0.28880(8) 0.0247(4) Uani 1 1 d . . . . .
C1 C 0.07494(11) 0.9059(2) 0.15615(9) 0.0218(5) Uani 1 1 d . . . . .
C2 C 0.03042(11) 0.8008(2) 0.14722(9) 0.0248(5) Uani 1 1 d . . . . .
C3 C -0.04075(11) 0.8088(2) 0.15175(9) 0.0280(5) Uani 1 1 d . . . . .
H3A H -0.0717 0.7390 0.1450 0.034 Uiso 1 1 calc R U . . .
C4 C -0.06700(11) 0.9161(2) 0.16588(10) 0.0272(5) Uani 1 1 d . . . . .
H4A H -0.1149 0.9194 0.1700 0.033 Uiso 1 1 calc R U . . .
C5 C -0.02335(11) 1.0182(2) 0.17392(9) 0.0268(5) Uani 1 1 d . . . . .
H5A H -0.0419 1.0917 0.1835 0.032 Uiso 1 1 calc R U . . .
C6 C 0.04754(11) 1.0168(2) 0.16843(9) 0.0227(5) Uani 1 1 d . . . . .
C7 C 0.05643(12) 0.6803(2) 0.13141(10) 0.0285(5) Uani 1 1 d . . . . .
H7A H 0.1087 0.6916 0.1313 0.034 Uiso 1 1 calc R U . . .
C8 C 0.06301(12) 0.5856(2) 0.18158(11) 0.0340(6) Uani 1 1 d . . . . .
H8A H 0.0837 0.5113 0.1716 0.051 Uiso 1 1 calc R U . . .
H8B H 0.0121 0.5699 0.1814 0.051 Uiso 1 1 calc R U . . .
H8C H 0.0975 0.6145 0.2241 0.051 Uiso 1 1 calc R U . . .
C9 C 0.00296(15) 0.6367(2) 0.06453(11) 0.0465(7) Uani 1 1 d . . . . .
H9A H 0.0224 0.5609 0.0550 0.070 Uiso 1 1 calc R U . . .
H9B H 0.0010 0.6971 0.0325 0.070 Uiso 1 1 calc R U . . .
H9C H -0.0487 0.6243 0.0633 0.070 Uiso 1 1 calc R U . . .
C10 C 0.09101(11) 1.1339(2) 0.17464(10) 0.0280(5) Uani 1 1 d . . . . .
H10A H 0.1437 1.1143 0.1774 0.034 Uiso 1 1 calc R U . . .
C11 C 0.09921(13) 1.2020(2) 0.23490(11) 0.0391(6) Uani 1 1 d . . . . .
H11A H 0.1259 1.1515 0.2726 0.059 Uiso 1 1 calc R U . . .
H11B H 0.0482 1.2229 0.2330 0.059 Uiso 1 1 calc R U . . .
H11C H 0.1289 1.2755 0.2380 0.059 Uiso 1 1 calc R U . . .
C12 C 0.05132(13) 1.2137(2) 0.11548(11) 0.0392(6) Uani 1 1 d . . . . .
H12A H 0.0482 1.1707 0.0769 0.059 Uiso 1 1 calc R U . . .
H12B H 0.0810 1.2877 0.1200 0.059 Uiso 1 1 calc R U . . .
H12C H -0.0006 1.2338 0.1118 0.059 Uiso 1 1 calc R U . . .
C13 C 0.15934(10) 0.93639(18) 0.10286(9) 0.0201(5) Uani 1 1 d . . . . .
C14 C 0.09946(11) 0.9573(2) 0.04214(9) 0.0253(5) Uani 1 1 d . . . . .
H14A H 0.0475 0.9446 0.0359 0.030 Uiso 1 1 calc R U . . .
C15 C 0.11689(11) 0.9958(2) -0.00724(10) 0.0289(6) Uani 1 1 d . . . . .
H15A H 0.0771 1.0106 -0.0481 0.035 Uiso 1 1 calc R U . . .
C16 C 0.19390(11) 1.0137(2) 0.00237(10) 0.0275(5) Uani 1 1 d . . . . .
H16A H 0.2066 1.0423 -0.0316 0.033 Uiso 1 1 calc R U . . .
C17 C 0.25056(11) 0.98943(19) 0.06147(9) 0.0221(5) Uani 1 1 d . . . . .
C18 C 0.33218(11) 1.0164(2) 0.07187(9) 0.0234(5) Uani 1 1 d . . . . .
C19 C 0.35614(11) 1.1369(2) 0.08168(10) 0.0282(5) Uani 1 1 d . . . . .
C20 C 0.42913(12) 1.1664(2) 0.08508(11) 0.0366(6) Uani 1 1 d . . . . .
H20A H 0.4461 1.2474 0.0922 0.044 Uiso 1 1 calc R U . . .
C21 C 0.47649(12) 1.0801(2) 0.07824(11) 0.0385(6) Uani 1 1 d . . . . .
H21A H 0.5255 1.1019 0.0796 0.046 Uiso 1 1 calc R U . . .
C22 C 0.45370(12) 0.9618(2) 0.06941(10) 0.0357(6) Uani 1 1 d . . . . .
H22A H 0.4877 0.9025 0.0658 0.043 Uiso 1 1 calc R U . . .
C23 C 0.38091(11) 0.9277(2) 0.06565(9) 0.0279(5) Uani 1 1 d . . . . .
C24 C 0.30462(13) 1.2338(2) 0.08845(12) 0.0396(6) Uani 1 1 d . . . . .
H24A H 0.3339 1.3084 0.1025 0.059 Uiso 1 1 calc R U . . .
H24B H 0.2846 1.2092 0.1203 0.059 Uiso 1 1 calc R U . . .
H24C H 0.2617 1.2468 0.0470 0.059 Uiso 1 1 calc R U . . .
C25 C 0.35539(13) 0.7995(2) 0.05330(11) 0.0380(6) Uani 1 1 d . . . . .
H25A H 0.3361 0.7732 0.0854 0.057 Uiso 1 1 calc R U . . .
H25B H 0.3989 0.7490 0.0562 0.057 Uiso 1 1 calc R U . . .
H25C H 0.3144 0.7923 0.0103 0.057 Uiso 1 1 calc R U . . .
C26 C 0.22061(12) 0.5952(2) 0.10555(11) 0.0309(6) Uani 1 1 d . . . . .
C27 C 0.21800(12) 0.4777(2) 0.12588(11) 0.0365(6) Uani 1 1 d . . . . .
H27A H 0.1952 0.4106 0.0992 0.044 Uiso 1 1 calc R U . . .
C28 C 0.25459(11) 0.4772(2) 0.19172(11) 0.0319(6) Uani 1 1 d . . . . .
C29 C 0.31699(11) 0.6526(2) 0.27140(10) 0.0265(5) Uani 1 1 d . U . . .
H29A H 0.3599(11) 0.6096(19) 0.2974(10) 0.032 Uiso 1 1 d . U . . .
C30 C 0.26021(12) 0.6067(2) 0.35634(10) 0.0303(6) Uani 1 1 d . . . . .
C31 C 0.20703(12) 0.6713(2) 0.37075(10) 0.0310(6) Uani 1 1 d . . . . .
H31A H 0.1895 0.6534 0.4036 0.037 Uiso 1 1 calc R U . . .
C32 C 0.18371(11) 0.7680(2) 0.32800(9) 0.0261(5) Uani 1 1 d . . . . .
C33 C 0.18771(14) 0.6435(2) 0.03908(11) 0.0400(6) Uani 1 1 d . . . . .
H33A H 0.1872 0.7314 0.0405 0.060 Uiso 1 1 calc R U . . .
H33B H 0.1351 0.6137 0.0167 0.060 Uiso 1 1 calc R U . . .
H33C H 0.2191 0.6171 0.0161 0.060 Uiso 1 1 calc R U . . .
C34 C 0.26851(14) 0.3785(2) 0.23859(13) 0.0440(7) Uani 1 1 d . . . . .
H34A H 0.3233 0.3752 0.2665 0.066 Uiso 1 1 calc R U . . .
H34B H 0.2527 0.3021 0.2157 0.066 Uiso 1 1 calc R U . . .
H34C H 0.2387 0.3927 0.2647 0.066 Uiso 1 1 calc R U . . .
C35 C 0.30617(13) 0.4993(2) 0.38834(11) 0.0392(6) Uani 1 1 d . . . . .
H35A H 0.3440 0.4823 0.3700 0.059 Uiso 1 1 calc R U . . .
H35B H 0.2720 0.4300 0.3816 0.059 Uiso 1 1 calc R U . . .
H35C H 0.3328 0.5148 0.4344 0.059 Uiso 1 1 calc R U . . .
C36 C 0.12802(12) 0.8639(2) 0.32316(10) 0.0311(5) Uani 1 1 d . . . . .
H36A H 0.1488 0.9414 0.3173 0.047 Uiso 1 1 calc R U . . .
H36B H 0.1186 0.8659 0.3626 0.047 Uiso 1 1 calc R U . . .
H36C H 0.0797 0.8481 0.2864 0.047 Uiso 1 1 calc R U . . .
C37 C 0.30558(12) 1.0347(2) 0.29091(10) 0.0300(6) Uani 1 1 d D . . . .
H37A H 0.3317 1.0935 0.2738 0.036 Uiso 0.7092(19) 1 calc R U P A 1
H37B H 0.2553 1.0704 0.2848 0.036 Uiso 0.7092(19) 1 calc R U P A 1
H37C H 0.3223 1.0982 0.2688 0.036 Uiso 0.2908(19) 1 calc R U P A 2
H37D H 0.2554 1.0612 0.2901 0.036 Uiso 0.2908(19) 1 calc R U P A 2
C38 C 0.4006(2) 0.8742(3) 0.40303(18) 0.0580(8) Uani 0.7092(19) 1 d D U P A 1
H38A H 0.4234 0.8440 0.3740 0.087 Uiso 0.7092(19) 1 calc R U P A 1
H38B H 0.3590 0.8206 0.4016 0.087 Uiso 0.7092(19) 1 calc R U P A 1
H38C H 0.4400 0.8772 0.4469 0.087 Uiso 0.7092(19) 1 calc R U P A 1
C39 C 0.3066(2) 1.0631(5) 0.42782(17) 0.0706(7) Uani 0.7092(19) 1 d D U P A 1
H39A H 0.2815 1.1414 0.4153 0.106 Uiso 0.7092(19) 1 calc R U P A 1
H39B H 0.3418 1.0652 0.4732 0.106 Uiso 0.7092(19) 1 calc R U P A 1
H39C H 0.2675 1.0011 0.4214 0.106 Uiso 0.7092(19) 1 calc R U P A 1
C40 C 0.4430(2) 1.1350(4) 0.4009(2) 0.0739(8) Uani 0.7092(19) 1 d D U P A 1
H40A H 0.4794 1.1085 0.3828 0.111 Uiso 0.7092(19) 1 calc R U P A 1
H40B H 0.4688 1.1380 0.4478 0.111 Uiso 0.7092(19) 1 calc R U P A 1
H40C H 0.4236 1.2151 0.3844 0.111 Uiso 0.7092(19) 1 calc R U P A 1
C38' C 0.3463(5) 0.9353(8) 0.4263(4) 0.0580(8) Uani 0.2908(19) 1 d D U P A 2
H38D H 0.2924 0.9477 0.4193 0.087 Uiso 0.2908(19) 1 calc R U P A 2
H38E H 0.3791 0.9488 0.4717 0.087 Uiso 0.2908(19) 1 calc R U P A 2
H38F H 0.3533 0.8529 0.4145 0.087 Uiso 0.2908(19) 1 calc R U P A 2
C39' C 0.3798(6) 1.1937(7) 0.4141(4) 0.0706(7) Uani 0.2908(19) 1 d D U P A 2
H39D H 0.3315 1.2113 0.4185 0.106 Uiso 0.2908(19) 1 calc R U P A 2
H39E H 0.3892 1.2550 0.3871 0.106 Uiso 0.2908(19) 1 calc R U P A 2
H39F H 0.4221 1.1938 0.4566 0.106 Uiso 0.2908(19) 1 calc R U P A 2
C40' C 0.4774(4) 1.0203(11) 0.3944(5) 0.0739(8) Uani 0.2908(19) 1 d D U P A 2
H40D H 0.4932 1.0754 0.3683 0.111 Uiso 0.2908(19) 1 calc R U P A 2
H40E H 0.4862 0.9373 0.3847 0.111 Uiso 0.2908(19) 1 calc R U P A 2
H40F H 0.5076 1.0366 0.4400 0.111 Uiso 0.2908(19) 1 calc R U P A 2
C41 C 0.45536(11) 0.7628(2) 0.23282(11) 0.0323(6) Uani 1 1 d . . . . .
H41A H 0.4325 0.7103 0.1947 0.039 Uiso 1 1 calc R U . . .
H41B H 0.4613 0.7159 0.2716 0.039 Uiso 1 1 calc R U . . .
C42 C 0.53149(12) 0.8108(2) 0.23803(12) 0.0410(7) Uani 1 1 d . . . . .
H42A H 0.5328 0.8203 0.1951 0.049 Uiso 1 1 calc R U . . .
H42B H 0.5740 0.7574 0.2645 0.049 Uiso 1 1 calc R U . . .
C43 C 0.53641(13) 0.9315(2) 0.27034(13) 0.0448(7) Uani 1 1 d . . . . .
H43A H 0.5524 0.9226 0.3173 0.054 Uiso 1 1 calc R U . . .
H43B H 0.5725 0.9862 0.2619 0.054 Uiso 1 1 calc R U . . .
C44 C 0.45426(11) 0.9753(2) 0.23818(11) 0.0295(6) Uani 1 1 d . . . . .
H44A H 0.4420 1.0318 0.2664 0.035 Uiso 1 1 calc R U . . .
H44B H 0.4457 1.0162 0.1972 0.035 Uiso 1 1 calc R U . . .

loop_
_atom_site_aniso_label
_atom_site_aniso_U_11
_atom_site_aniso_U_22
_atom_site_aniso_U_33
_atom_site_aniso_U_23
_atom_site_aniso_U_13
_atom_site_aniso_U_12
Y1 0.01837(8) 0.02126(10) 0.02116(8) 0.00137(9) 0.00657(6) 0.00041(9)
Si1 0.0402(4) 0.0384(4) 0.0254(3) -0.0031(3) 0.0116(3) -0.0060(3)
Si1' 0.0402(4) 0.0384(4) 0.0254(3) -0.0031(3) 0.0116(3) -0.0060(3)
O1 0.0198(6) 0.0238(8) 0.0387(8) 0.0035(7) 0.0101(5) 0.0002(6)
N1 0.0179(7) 0.0224(10) 0.0218(8) 0.0007(7) 0.0095(6) 0.0018(7)
N2 0.0180(7) 0.0206(9) 0.0216(8) 0.0002(7) 0.0091(6) 0.0027(7)
N3 0.0273(8) 0.0227(10) 0.0313(9) 0.0014(8) 0.0105(7) 0.0044(7)
N4 0.0252(8) 0.0218(10) 0.0357(10) 0.0012(8) 0.0139(7) 0.0010(8)
N5 0.0202(8) 0.0297(11) 0.0291(9) 0.0065(8) 0.0099(6) -0.0009(7)
N6 0.0206(8) 0.0247(10) 0.0273(9) 0.0041(8) 0.0078(6) -0.0005(7)
C1 0.0184(9) 0.0302(12) 0.0160(9) 0.0036(9) 0.0060(7) 0.0037(9)
C2 0.0243(10) 0.0299(12) 0.0207(9) 0.0013(9) 0.0095(7) -0.0003(9)
C3 0.0249(10) 0.0355(13) 0.0240(10) 0.0021(10) 0.0100(8) -0.0054(10)
C4 0.0212(9) 0.0374(13) 0.0240(10) 0.0063(10) 0.0101(7) 0.0034(10)
C5 0.0276(10) 0.0316(13) 0.0226(10) 0.0026(9) 0.0116(7) 0.0065(9)
C6 0.0228(9) 0.0283(12) 0.0174(9) 0.0025(9) 0.0083(7) 0.0033(9)
C7 0.0298(10) 0.0277(12) 0.0325(11) -0.0036(10) 0.0171(8) -0.0046(9)
C8 0.0356(11) 0.0248(13) 0.0422(12) -0.0039(11) 0.0160(9) -0.0010(10)
C9 0.0607(15) 0.0413(15) 0.0384(13) -0.0084(13) 0.0208(11) -0.0060(13)
C10 0.0263(9) 0.0249(12) 0.0360(11) -0.0039(10) 0.0160(8) 0.0017(10)
C11 0.0353(11) 0.0360(14) 0.0490(13) -0.0115(12) 0.0198(9) -0.0033(11)
C12 0.0495(13) 0.0284(14) 0.0466(13) 0.0003(11) 0.0264(10) -0.0012(11)
C13 0.0204(9) 0.0170(11) 0.0228(9) -0.0025(9) 0.0087(7) 0.0023(8)
C14 0.0169(9) 0.0335(13) 0.0249(10) 0.0014(10) 0.0075(7) 0.0014(9)
C15 0.0199(10) 0.0438(15) 0.0204(10) 0.0018(10) 0.0052(8) 0.0035(10)
C16 0.0268(10) 0.0351(13) 0.0232(10) 0.0026(10) 0.0126(7) 0.0019(9)
C17 0.0225(9) 0.0208(11) 0.0246(10) -0.0012(9) 0.0109(7) 0.0043(8)
C18 0.0206(9) 0.0327(13) 0.0164(9) 0.0045(9) 0.0069(7) 0.0028(9)
C19 0.0225(9) 0.0339(13) 0.0266(10) 0.0036(10) 0.0083(8) 0.0019(10)
C20 0.0285(11) 0.0399(15) 0.0399(12) 0.0032(11) 0.0119(9) -0.0084(10)
C21 0.0209(10) 0.0539(17) 0.0407(12) 0.0094(12) 0.0124(9) -0.0005(11)
C22 0.0249(10) 0.0502(16) 0.0328(11) 0.0046(11) 0.0125(8) 0.0147(11)
C23 0.0251(10) 0.0362(14) 0.0224(10) 0.0029(10) 0.0094(8) 0.0059(10)
C24 0.0377(12) 0.0299(14) 0.0490(14) -0.0038(12) 0.0150(10) -0.0019(11)
C25 0.0330(11) 0.0384(15) 0.0422(13) -0.0014(12) 0.0146(9) 0.0109(11)
C26 0.0297(10) 0.0264(12) 0.0405(12) -0.0087(10) 0.0183(8) 0.0004(9)
C27 0.0349(11) 0.0309(14) 0.0485(13) -0.0136(11) 0.0216(9) -0.0036(10)
C28 0.0270(10) 0.0242(12) 0.0521(12) -0.0022(11) 0.0238(8) 0.0006(9)
C29 0.0201(9) 0.0265(9) 0.0312(10) 0.0061(8) 0.0083(8) 0.0029(9)
C30 0.0247(10) 0.0362(14) 0.0276(11) 0.0072(10) 0.0079(8) -0.0070(9)
C31 0.0251(10) 0.0412(15) 0.0258(10) 0.0046(10) 0.0093(8) -0.0081(10)
C32 0.0215(9) 0.0323(13) 0.0221(10) -0.0023(10) 0.0059(8) -0.0074(9)
C33 0.0441(12) 0.0419(15) 0.0323(11) -0.0091(12) 0.0135(9) 0.0001(12)
C34 0.0413(12) 0.0301(15) 0.0660(15) -0.0015(12) 0.0271(10) -0.0001(11)
C35 0.0332(11) 0.0435(15) 0.0403(12) 0.0162(12) 0.0140(9) 0.0006(11)
C36 0.0375(10) 0.0343(13) 0.0274(10) 0.0001(11) 0.0192(8) -0.0019(11)
C37 0.0322(11) 0.0293(13) 0.0274(10) -0.0003(10) 0.0106(8) -0.0004(10)
C38 0.0621(15) 0.0525(8) 0.0413(16) 0.0036(11) 0.0015(11) 0.0111(8)
C39 0.0766(8) 0.0943(18) 0.0523(10) -0.0080(12) 0.0377(6) 0.0099(9)
C40 0.0670(9) 0.0817(10) 0.0553(17) 0.0051(16) 0.0054(9) -0.0372(8)
C38' 0.0621(15) 0.0525(8) 0.0413(16) 0.0036(11) 0.0015(11) 0.0111(8)
C39' 0.0766(8) 0.0943(18) 0.0523(10) -0.0080(12) 0.0377(6) 0.0099(9)
C40' 0.0670(9) 0.0817(10) 0.0553(17) 0.0051(16) 0.0054(9) -0.0372(8)
C41 0.0241(10) 0.0272(13) 0.0442(12) 0.0005(11) 0.0121(9) 0.0031(9)
C42 0.0259(11) 0.0392(15) 0.0573(15) 0.0072(13) 0.0159(10) 0.0053(11)
C43 0.0263(12) 0.0302(15) 0.0664(17) 0.0081(13) 0.0062(11) -0.0030(11)
C44 0.0213(10) 0.0267(13) 0.0382(12) 0.0056(10) 0.0095(8) -0.0004(9)

loop_
_atom_type_symbol
_atom_type_description
_atom_type_scat_dispersion_real
_atom_type_scat_dispersion_imag
_atom_type_scat_source
C C 0.0033 0.0016 'International Tables Vol C Tables 4.2.6.8 and 6.1.1.4'
H H 0.0000 0.0000 'International Tables Vol C Tables 4.2.6.8 and 6.1.1.4'
N N 0.0061 0.0033 'International Tables Vol C Tables 4.2.6.8 and 6.1.1.4'
O O 0.0106 0.0060 'International Tables Vol C Tables 4.2.6.8 and 6.1.1.4'
Si Si 0.0817 0.0704 'International Tables Vol C Tables 4.2.6.8 and 6.1.1.4'
Y Y -2.7962 3.5667 'International Tables Vol C Tables 4.2.6.8 and 6.1.1.4'

loop_
_geom_angle_atom_site_label_1
_geom_angle_atom_site_label_2
_geom_angle_atom_site_label_3
_geom_angle
N1 Y1 O1 144.20(5)
N1 Y1 C37 98.95(6)
O1 Y1 C37 88.99(6)
N1 Y1 N6 83.01(5)
O1 Y1 N6 132.36(5)
C37 Y1 N6 88.27(7)
N1 Y1 N2 56.29(5)
O1 Y1 N2 87.91(5)
C37 Y1 N2 103.12(6)
N6 Y1 N2 138.77(5)
N1 Y1 N3 85.73(6)
O1 Y1 N3 89.00(5)
C37 Y1 N3 174.36(6)
N6 Y1 N3 89.19(6)
N2 Y1 N3 82.07(5)
N1 Y1 C29 120.51(6)
O1 Y1 C29 84.25(6)
C37 Y1 C29 118.64(7)
N6 Y1 C29 56.31(6)
N2 Y1 C29 137.24(6)
N3 Y1 C29 55.89(6)
N1 Y1 C13 27.66(6)
O1 Y1 C13 116.59(5)
C37 Y1 C13 104.97(6)
N6 Y1 C13 110.02(5)
N2 Y1 C13 28.83(5)
N3 Y1 C13 80.63(5)
C29 Y1 C13 132.22(6)
C37 Si1 C40 110.01(17)
C37 Si1 C38 111.20(15)
C40 Si1 C38 108.6(2)
C37 Si1 C39 114.97(15)
C40 Si1 C39 107.1(2)
C38 Si1 C39 104.6(2)
C37 Si1' C38' 111.5(3)
C37 Si1' C40' 117.4(4)
C38' Si1' C40' 107.6(5)
C37 Si1' C39' 114.5(3)
C38' Si1' C39' 106.2(5)
C40' Si1' C39' 98.3(5)
C44 O1 C41 109.05(14)
C44 O1 Y1 125.54(12)
C41 O1 Y1 124.33(12)
C13 N1 C1 118.40(15)
C13 N1 Y1 98.89(11)
C1 N1 Y1 142.61(12)
C17 N2 C13 118.34(15)
C17 N2 Y1 150.61(12)
C13 N2 Y1 90.48(11)
C26 N3 N4 106.09(17)
C26 N3 Y1 153.33(14)
N4 N3 Y1 94.98(12)
C28 N4 N3 110.66(17)
C28 N4 C29 134.87(19)
N3 N4 C29 114.41(17)
C30 N5 N6 111.19(17)
C30 N5 C29 135.65(18)
N6 N5 C29 112.66(16)
C32 N6 N5 106.01(17)
C32 N6 Y1 152.39(15)
N5 N6 Y1 98.57(11)
C6 C1 C2 120.58(18)
C6 C1 N1 118.74(18)
C2 C1 N1 120.61(19)
C3 C2 C1 118.5(2)
C3 C2 C7 119.2(2)
C1 C2 C7 122.31(18)
C4 C3 C2 121.4(2)
C5 C4 C3 119.5(2)
C4 C5 C6 121.9(2)
C5 C6 C1 118.1(2)
C5 C6 C10 119.17(19)
C1 C6 C10 122.75(18)
C8 C7 C2 111.89(18)
C8 C7 C9 110.35(19)
C2 C7 C9 111.37(18)
C11 C10 C6 111.72(19)
C11 C10 C12 109.76(19)
C6 C10 C12 110.90(17)
N1 C13 N2 113.56(15)
N1 C13 C14 125.74(18)
N2 C13 C14 120.70(18)
N1 C13 Y1 53.45(9)
N2 C13 Y1 60.69(9)
C14 C13 Y1 172.07(16)
C15 C14 C13 119.47(18)
C14 C15 C16 119.79(18)
C17 C16 C15 119.1(2)
N2 C17 C16 122.53(18)
N2 C17 C18 119.13(16)
C16 C17 C18 118.18(18)
C23 C18 C19 120.34(19)
C23 C18 C17 121.7(2)
C19 C18 C17 117.69(18)
C20 C19 C18 119.0(2)
C20 C19 C24 119.8(2)
C18 C19 C24 121.23(19)
C21 C20 C19 120.7(2)
C20 C21 C22 120.5(2)
C21 C22 C23 120.9(2)
C18 C23 C22 118.5(2)
C18 C23 C25 121.00(19)
C22 C23 C25 120.4(2)
N3 C26 C27 109.4(2)
N3 C26 C33 122.3(2)
C27 C26 C33 128.3(2)
C28 C27 C26 107.1(2)
N4 C28 C27 106.7(2)
N4 C28 C34 122.4(2)
C27 C28 C34 130.8(2)
N5 C29 N4 111.57(16)
N5 C29 Y1 91.86(12)
N4 C29 Y1 92.60(12)
N5 C30 C31 106.18(19)
N5 C30 C35 123.6(2)
C31 C30 C35 130.1(2)
C30 C31 C32 107.2(2)
N6 C32 C31 109.37(19)
N6 C32 C36 121.67(19)
C31 C32 C36 129.0(2)
Si1 C37 Y1 123.50(12)
Si1' C37 Y1 126.89(14)
O1 C41 C42 105.66(18)
C41 C42 C43 103.09(19)
C44 C43 C42 101.45(18)
O1 C44 C43 105.16(17)

loop_
_geom_bond_atom_site_label_1
_geom_bond_atom_site_label_2
_geom_bond_distance
Y1 N1 2.3226(15)
Y1 O1 2.4049(13)
Y1 C37 2.439(2)
Y1 N6 2.4474(17)
Y1 N2 2.4908(16)
Y1 N3 2.5488(18)
Y1 C29 2.553(2)
Y1 C13 2.8565(18)
Si1 C37 1.827(2)
Si1 C40 1.854(4)
Si1 C38 1.864(4)
Si1 C39 1.869(4)
Si1' C37 1.848(3)
Si1' C38' 1.857(7)
Si1' C40' 1.868(7)
Si1' C39' 1.874(7)
O1 C44 1.454(3)
O1 C41 1.456(3)
N1 C13 1.342(3)
N1 C1 1.433(2)
N2 C17 1.359(3)
N2 C13 1.378(2)
N3 C26 1.346(3)
N3 N4 1.378(2)
N4 C28 1.355(3)
N4 C29 1.466(3)
N5 C30 1.354(3)
N5 N6 1.377(2)
N5 C29 1.460(3)
N6 C32 1.343(3)
C1 C6 1.410(3)
C1 C2 1.411(3)
C2 C3 1.397(3)
C2 C7 1.521(3)
C3 C4 1.380(3)
C4 C5 1.375(3)
C5 C6 1.399(3)
C6 C10 1.520(3)
C7 C8 1.521(3)
C7 C9 1.531(3)
C10 C11 1.517(3)
C10 C12 1.535(3)
C13 C14 1.414(3)
C14 C15 1.358(3)
C15 C16 1.403(3)
C16 C17 1.372(3)
C17 C18 1.501(3)
C18 C23 1.398(3)
C18 C19 1.405(3)
C19 C20 1.395(3)
C19 C24 1.504(3)
C20 C21 1.366(3)
C21 C22 1.376(4)
C22 C23 1.401(3)
C23 C25 1.499(3)
C26 C27 1.396(3)
C26 C33 1.486(3)
C27 C28 1.375(3)
C28 C34 1.479(3)
C30 C31 1.380(3)
C30 C35 1.488(3)
C31 C32 1.398(3)
C32 C36 1.476(3)
C41 C42 1.500(3)
C42 C43 1.516(4)
C43 C44 1.515(3)
